data_4345401
loop_
_publ_author_name
'Morrison, Gregory'
'Smith, Mark D.'
'Zur Loye, Hans-Conrad'

_publ_section_title
;
 Flux versus Hydrothermal Growth: Polymorphism of A2(UO2)Si2O6 (A = Rb,
 Cs).
;
_journal_issue 3
_journal_name_full 'Inorganic chemistry'
_journal_page_first 1053
_journal_page_last 1056
_journal_paper_doi 10.1021/acs.inorgchem.6b02931
_journal_volume 56
_journal_year 2017
_chemical_absolute_configuration ad
_chemical_formula_sum 'Cs2 O8 Si2 U'
_chemical_formula_weight 688.03
_space_group_crystal_system monoclinic
_space_group_IT_number 5
_space_group_name_Hall 'C 2y'
_space_group_name_H-M_alt 'C 1 2 1'
_symmetry_space_group_name_Hall 'C 2y'
_symmetry_space_group_name_H-M 'C 1 2 1'
_atom_sites_solution_primary direct
_audit_creation_method SHELXL-2014/6
_cell_angle_alpha 90
_cell_angle_beta 95.849(4)
_cell_angle_gamma 90
_cell_formula_units_Z 4
_cell_length_a 12.136(2)
_cell_length_b 10.0426(17)
_cell_length_c 7.7896(13)
_cell_measurement_reflns_used 9915
_cell_measurement_temperature 297(2)
_cell_measurement_theta_max 32.441
_cell_measurement_theta_min 2.629
_cell_volume 944.4(3)
_computing_cell_refinement 'SAINT v8.34A (Bruker, 2013)'
_computing_data_collection 'Bruker APEXII v2014.9-0 (Bruker, 2014)'
_computing_data_reduction 'SAINT v8.34A (Bruker, 2013)'
_computing_molecular_graphics 'ShelXle (Hubshcle, 2011)'
_computing_publication_material 'ShelXle (Hubshcle, 2011)'
_computing_structure_refinement 'XL (Sheldrick, 2008)'
_computing_structure_solution 'XT (Sheldrick, 2015)'
_diffrn_ambient_temperature 297(2)
_diffrn_detector_area_resol_mean 10.4
_diffrn_measured_fraction_theta_full 0.998
_diffrn_measured_fraction_theta_max 0.998
_diffrn_measurement_device_type 'Bruker D8 QUEST'
_diffrn_measurement_method '\w and \f scans'
_diffrn_radiation_type MoK\a
_diffrn_radiation_wavelength 0.71073
_diffrn_reflns_av_unetI/netI 0.0460
_diffrn_reflns_Laue_measured_fraction_full 0.998
_diffrn_reflns_Laue_measured_fraction_max 0.998
_diffrn_reflns_limit_h_max 18
_diffrn_reflns_limit_h_min -18
_diffrn_reflns_limit_k_max 15
_diffrn_reflns_limit_k_min -15
_diffrn_reflns_limit_l_max 11
_diffrn_reflns_limit_l_min -11
_diffrn_reflns_number 14274
_diffrn_reflns_point_group_measured_fraction_full 0.999
_diffrn_reflns_point_group_measured_fraction_max 0.999
_diffrn_reflns_theta_full 32.555
_diffrn_reflns_theta_max 32.557
_diffrn_reflns_theta_min 2.628
_diffrn_source 'microfocus sealed X-ray tube'
_exptl_absorpt_coefficient_mu 25.048
_exptl_absorpt_correction_T_max 0.103386
_exptl_absorpt_correction_T_min 0.037927
_exptl_absorpt_correction_type multi-scan
_exptl_absorpt_process_details
;
SADABS-2014/4 (Bruker,2014/4) was used for absorption correction.
wR2(int) was 0.1110 before and 0.0366 after correction for twin component 
1 and 0.1099 before and 0.0387 after correction for twin component 2.
The Ratio of minimum to maximum transmission is 0.36685.
;
_exptl_crystal_colour yellow
_exptl_crystal_density_diffrn 4.839
_exptl_crystal_description polyhedral
_exptl_crystal_F_000 1176
_exptl_crystal_size_max 0.100
_exptl_crystal_size_mid 0.040
_exptl_crystal_size_min 0.020
_refine_diff_density_max 2.514
_refine_diff_density_min -2.360
_refine_diff_density_rms 0.261
_refine_ls_abs_structure_details
;
 Flack x determined using 1392 quotients [(I+)-(I-)]/[(I+)+(I-)]
 (Parsons, Flack and Wagner, Acta Cryst. B69 (2013) 249-259).
;
_refine_ls_abs_structure_Flack 0.000(3)
_refine_ls_extinction_coef 0.00062(10)
_refine_ls_extinction_expression Fc^*^=kFc[1+0.001xFc^2^\l^3^/sin(2\q)]^-1/4^
_refine_ls_extinction_method SHELXL
_refine_ls_goodness_of_fit_ref 1.012
_refine_ls_hydrogen_treatment undef
_refine_ls_matrix_type full
_refine_ls_number_parameters 123
_refine_ls_number_reflns 14274
_refine_ls_number_restraints 1
_refine_ls_restrained_S_all 1.012
_refine_ls_R_factor_all 0.0335
_refine_ls_R_factor_gt 0.0298
_refine_ls_shift/su_max 0.000
_refine_ls_shift/su_mean 0.000
_refine_ls_structure_factor_coef Fsqd
_refine_ls_weighting_details 'w=1/[\s^2^(Fo^2^)+(0.0379P)^2^] where P=(Fo^2^+2Fc^2^)/3'
_refine_ls_weighting_scheme calc
_refine_ls_wR_factor_gt 0.0688
_refine_ls_wR_factor_ref 0.0704
_reflns_Friedel_coverage 0.906
_reflns_Friedel_fraction_full 0.999
_reflns_Friedel_fraction_max 0.999
_reflns_number_gt 13452
_reflns_number_total 14274
_reflns_threshold_expression 'I > 2\s(I)'
_cod_data_source_file ic6b02931_si_003.cif
_cod_data_source_block twin5a
_cod_database_code 4345401
_shelx_space_group_comment
;
The symmetry employed for this shelxl refinement is uniquely defined
by the following loop, which should always be used as a source of
symmetry information in preference to the above space-group names.
They are only intended as comments.
;
_shelx_estimated_absorpt_t_min 0.188
_shelx_estimated_absorpt_t_max 0.634
_shelxl_version_number 2014/6

loop_
_space_group_symop_operation_xyz
'x, y, z'
'-x, y, -z'
'x+1/2, y+1/2, z'
'-x+1/2, y+1/2, -z'

loop_
_atom_site_label
_atom_site_type_symbol
_atom_site_fract_x
_atom_site_fract_y
_atom_site_fract_z
_atom_site_U_iso_or_equiv
_atom_site_adp_type
_atom_site_occupancy
_atom_site_site_symmetry_order
_atom_site_calc_flag
_atom_site_refinement_flags_posn
_atom_site_refinement_flags_adp
_atom_site_refinement_flags_occupancy
U1 U 0.24203(3) 0.00032(8) 0.75972(5) 0.01644(12) Uani 1 1 d . . .
Cs1 Cs 0.11432(8) 0.12257(9) 1.25340(13) 0.0285(2) Uani 1 1 d . . .
Cs2 Cs 0.09792(8) 0.45706(12) 0.75571(13) 0.0383(3) Uani 1 1 d . . .
Si1 Si 0.3774(3) 0.2795(4) 0.9411(5) 0.0180(8) Uani 1 1 d . . .
Si2 Si 0.3768(3) 0.2543(4) 0.5542(5) 0.0178(8) Uani 1 1 d . . .
O1 O 0.2892(8) 0.1620(11) 0.9549(12) 0.022(2) Uani 1 1 d . . .
O2 O 0.3472(9) 0.0984(11) 0.5737(14) 0.030(3) Uani 1 1 d . . .
O3 O 0.1244(8) 0.0973(13) 0.6688(13) 0.032(3) Uani 1 1 d . . .
O4 O 0.3658(8) -0.0924(10) 0.8516(13) 0.024(2) Uani 1 1 d . . .
O5 O 0.2085(9) -0.1683(14) 0.5787(14) 0.040(3) Uani 1 1 d . . .
O6 O 0.1430(9) -0.0871(10) 0.9531(13) 0.024(2) Uani 1 1 d . . .
O7 O 0.3731(10) 0.3268(11) 0.7387(13) 0.032(3) Uani 1 1 d . . .
O8 O 0.5000 0.270(2) 0.5000 0.050(5) Uani 1 2 d S T P
O9 O 0.5000 0.2178(16) 1.0000 0.026(3) Uani 1 2 d S T P

loop_
_atom_site_aniso_label
_atom_site_aniso_U_11
_atom_site_aniso_U_22
_atom_site_aniso_U_33
_atom_site_aniso_U_23
_atom_site_aniso_U_13
_atom_site_aniso_U_12
U1 0.01435(19) 0.0221(2) 0.0127(2) 0.0004(3) 0.00084(16) 0.0020(2)
Cs1 0.0295(5) 0.0226(4) 0.0348(6) 0.0018(4) 0.0095(4) 0.0030(4)
Cs2 0.0311(5) 0.0567(8) 0.0266(5) 0.0077(5) 0.0004(4) -0.0149(5)
Si1 0.0224(19) 0.0151(19) 0.0168(19) 0.0017(15) 0.0039(16) 0.0018(15)
Si2 0.0146(17) 0.025(2) 0.015(2) 0.0020(17) 0.0040(14) 0.0027(16)
O1 0.026(5) 0.020(5) 0.020(5) 0.001(4) 0.005(4) -0.003(4)
O2 0.033(6) 0.026(7) 0.034(6) -0.005(5) 0.019(5) -0.005(5)
O3 0.025(5) 0.049(8) 0.023(5) 0.015(5) 0.007(5) 0.011(5)
O4 0.021(5) 0.019(5) 0.031(6) -0.004(5) -0.006(4) 0.002(4)
O5 0.032(6) 0.058(9) 0.028(6) -0.023(6) -0.004(5) 0.004(6)
O6 0.037(6) 0.014(5) 0.023(5) 0.003(4) 0.013(4) -0.004(5)
O7 0.056(7) 0.024(6) 0.016(5) 0.002(4) 0.001(5) 0.005(5)
O8 0.031(10) 0.045(13) 0.078(14) 0.000 0.031(9) 0.000
O9 0.017(7) 0.017(8) 0.041(10) 0.000 -0.003(6) 0.000

loop_
_atom_type_symbol
_atom_type_description
_atom_type_scat_dispersion_real
_atom_type_scat_dispersion_imag
_atom_type_scat_source
O O 0.0106 0.0060 'International Tables Vol C Tables 4.2.6.8 and 6.1.1.4'
Si Si 0.0817 0.0704 'International Tables Vol C Tables 4.2.6.8 and 6.1.1.4'
Cs Cs -0.3680 2.1192 'International Tables Vol C Tables 4.2.6.8 and 6.1.1.4'
U U -9.6767 9.6646 'International Tables Vol C Tables 4.2.6.8 and 6.1.1.4'

loop_
_geom_angle_atom_site_label_1
_geom_angle_atom_site_label_2
_geom_angle_atom_site_label_3
_geom_angle
_geom_angle_site_symmetry_1
_geom_angle_site_symmetry_3
O3 U1 O4 177.6(5) . .
O3 U1 O6 91.1(4) . .
O4 U1 O6 90.8(4) . .
O3 U1 O5 94.4(5) . .
O4 U1 O5 87.2(4) . .
O6 U1 O5 93.0(5) . .
O3 U1 O2 89.4(5) . .
O4 U1 O2 88.7(4) . .
O6 U1 O2 176.6(4) . .
O5 U1 O2 90.2(4) . .
O3 U1 O1 90.7(5) . .
O4 U1 O1 87.8(4) . .
O6 U1 O1 86.8(4) . .
O5 U1 O1 175.0(4) . .
O2 U1 O1 89.8(4) . .
O3 U1 Cs2 134.4(3) . 4_547
O4 U1 Cs2 45.4(3) . 4_547
O6 U1 Cs2 64.4(3) . 4_547
O5 U1 Cs2 123.1(3) . 4_547
O2 U1 Cs2 113.2(3) . 4_547
O1 U1 Cs2 52.5(3) . 4_547
O3 U1 Cs1 142.4(4) . 4_547
O4 U1 Cs1 39.5(3) . 4_547
O6 U1 Cs1 85.0(3) . 4_547
O5 U1 Cs1 48.7(3) . 4_547
O2 U1 Cs1 96.7(3) . 4_547
O1 U1 Cs1 126.3(3) . 4_547
Cs2 U1 Cs1 76.47(2) 4_547 4_547
O3 U1 Cs1 44.5(3) . 1_554
O4 U1 Cs1 135.0(3) . 1_554
O6 U1 Cs1 125.1(3) . 1_554
O5 U1 Cs1 66.8(3) . 1_554
O2 U1 Cs1 57.0(3) . 1_554
O1 U1 Cs1 117.3(3) . 1_554
Cs2 U1 Cs1 167.76(3) 4_547 1_554
Cs1 U1 Cs1 110.58(2) 4_547 1_554
O3 U1 Cs2 142.7(3) . 3_545
O4 U1 Cs2 35.2(3) . 3_545
O6 U1 Cs2 125.2(3) . 3_545
O5 U1 Cs2 92.1(3) . 3_545
O2 U1 Cs2 53.9(3) . 3_545
O1 U1 Cs2 83.8(3) . 3_545
Cs2 U1 Cs2 67.47(2) 4_547 3_545
Cs1 U1 Cs2 59.45(2) 4_547 3_545
Cs1 U1 Cs2 106.84(2) 1_554 3_545
O3 U1 Cs1 81.9(3) . .
O4 U1 Cs1 98.3(3) . .
O6 U1 Cs1 42.2(3) . .
O5 U1 Cs1 134.6(3) . .
O2 U1 Cs1 134.7(3) . .
O1 U1 Cs1 46.2(2) . .
Cs2 U1 Cs1 53.68(2) 4_547 .
Cs1 U1 Cs1 116.94(2) 4_547 .
Cs1 U1 Cs1 126.29(3) 1_554 .
Cs2 U1 Cs1 117.81(2) 3_545 .
O3 U1 Cs1 28.9(3) . 2_557
O4 U1 Cs1 152.9(3) . 2_557
O6 U1 Cs1 62.2(3) . 2_557
O5 U1 Cs1 94.6(3) . 2_557
O2 U1 Cs1 118.3(3) . 2_557
O1 U1 Cs1 89.8(3) . 2_557
Cs2 U1 Cs1 114.60(2) 4_547 2_557
Cs1 U1 Cs1 130.63(3) 4_547 2_557
Cs1 U1 Cs1 69.01(2) 1_554 2_557
Cs2 U1 Cs1 169.71(3) 3_545 2_557
Cs1 U1 Cs1 61.69(2) . 2_557
O7 Cs1 O4 162.8(3) 4_547 4_557
O7 Cs1 O3 87.7(3) 4_547 2_557
O4 Cs1 O3 103.9(3) 4_557 2_557
O7 Cs1 O5 128.2(3) 4_547 4_557
O4 Cs1 O5 54.0(3) 4_557 4_557
O3 Cs1 O5 126.3(3) 2_557 4_557
O7 Cs1 O6 49.3(3) 4_547 .
O4 Cs1 O6 114.4(3) 4_557 .
O3 Cs1 O6 105.6(3) 2_557 .
O5 Cs1 O6 128.0(3) 4_557 .
O7 Cs1 O3 84.5(3) 4_547 1_556
O4 Cs1 O3 110.6(3) 4_557 1_556
O3 Cs1 O3 74.5(3) 2_557 1_556
O5 Cs1 O3 71.7(3) 4_557 1_556
O6 Cs1 O3 133.3(3) . 1_556
O7 Cs1 O1 95.6(3) 4_547 .
O4 Cs1 O1 67.7(3) 4_557 .
O3 Cs1 O1 147.2(3) 2_557 .
O5 Cs1 O1 75.9(3) 4_557 .
O6 Cs1 O1 56.1(3) . .
O3 Cs1 O1 138.3(3) 1_556 .
O7 Cs1 O2 83.3(3) 4_547 1_556
O4 Cs1 O2 100.1(3) 4_557 1_556
O3 Cs1 O2 123.9(3) 2_557 1_556
O5 Cs1 O2 46.2(3) 4_557 1_556
O6 Cs1 O2 109.2(3) . 1_556
O3 Cs1 O2 49.6(2) 1_556 1_556
O1 Cs1 O2 88.9(2) . 1_556
O7 Cs1 Si1 24.8(2) 4_547 4_547
O4 Cs1 Si1 139.3(2) 4_557 4_547
O3 Cs1 Si1 94.0(2) 2_557 4_547
O5 Cs1 Si1 136.2(2) 4_557 4_547
O6 Cs1 Si1 24.93(18) . 4_547
O3 Cs1 Si1 109.3(2) 1_556 4_547
O1 Cs1 Si1 77.5(2) . 4_547
O2 Cs1 Si1 99.59(19) 1_556 4_547
O7 Cs1 Cs2 61.8(2) 4_547 4_547
O4 Cs1 Cs2 107.91(19) 4_557 4_547
O3 Cs1 Cs2 148.2(3) 2_557 4_547
O5 Cs1 Cs2 73.7(2) 4_557 4_547
O6 Cs1 Cs2 62.5(2) . 4_547
O3 Cs1 Cs2 92.44(18) 1_556 4_547
O1 Cs1 Cs2 53.00(18) . 4_547
O2 Cs1 Cs2 48.33(16) 1_556 4_547
Si1 Cs1 Cs2 62.58(6) 4_547 4_547
O7 Cs1 Si2 106.4(2) 4_547 1_556
O4 Cs1 Si2 76.20(19) 4_557 1_556
O3 Cs1 Si2 129.3(2) 2_557 1_556
O5 Cs1 Si2 22.3(2) 4_557 1_556
O6 Cs1 Si2 120.6(2) . 1_556
O3 Cs1 Si2 59.4(2) 1_556 1_556
O1 Cs1 Si2 80.96(18) . 1_556
O2 Cs1 Si2 23.92(19) 1_556 1_556
Si1 Cs1 Si2 119.18(9) 4_547 1_556
Cs2 Cs1 Si2 59.01(6) 4_547 1_556
O7 Cs1 Si2 21.1(2) 4_547 4_547
O4 Cs1 Si2 171.8(2) 4_557 4_547
O3 Cs1 Si2 80.6(3) 2_557 4_547
O5 Cs1 Si2 117.7(2) 4_557 4_547
O6 Cs1 Si2 70.29(18) . 4_547
O3 Cs1 Si2 63.6(2) 1_556 4_547
O1 Cs1 Si2 112.22(19) . 4_547
O2 Cs1 Si2 71.72(19) 1_556 4_547
Si1 Cs1 Si2 45.77(8) 4_547 4_547
Cs2 Cs1 Si2 67.61(6) 4_547 4_547
Si2 Cs1 Si2 95.59(6) 1_556 4_547
O4 Cs2 O2 124.7(3) 3_455 4_556
O4 Cs2 O4 76.8(3) 3_455 4_557
O2 Cs2 O4 152.0(3) 4_556 4_557
O4 Cs2 O1 105.6(3) 3_455 4_557
O2 Cs2 O1 100.1(3) 4_556 4_557
O4 Cs2 O1 53.6(3) 4_557 4_557
O4 Cs2 O9 67.3(2) 3_455 3_455
O2 Cs2 O9 102.8(3) 4_556 3_455
O4 Cs2 O9 66.7(2) 4_557 3_455
O1 Cs2 O9 45.13(18) 4_557 3_455
O4 Cs2 O2 51.6(2) 3_455 3_455
O2 Cs2 O2 74.3(3) 4_556 3_455
O4 Cs2 O2 119.6(2) 4_557 3_455
O1 Cs2 O2 108.0(3) 4_557 3_455
O9 Cs2 O2 65.90(18) 3_455 3_455
O4 Cs2 O7 147.0(3) 3_455 .
O2 Cs2 O7 81.7(3) 4_556 .
O4 Cs2 O7 86.5(2) 4_557 .
O1 Cs2 O7 85.9(3) 4_557 .
O9 Cs2 O7 131.04(18) 3_455 .
O2 Cs2 O7 153.9(2) 3_455 .
O4 Cs2 O3 89.1(3) 3_455 .
O2 Cs2 O3 105.6(3) 4_556 .
O4 Cs2 O3 91.0(2) 4_557 .
O1 Cs2 O3 135.1(3) 4_557 .
O9 Cs2 O3 150.2(2) 3_455 .
O2 Cs2 O3 114.1(2) 3_455 .
O7 Cs2 O3 62.6(2) . .
O4 Cs2 O6 125.5(3) 3_455 4_557
O2 Cs2 O6 108.9(3) 4_556 4_557
O4 Cs2 O6 49.4(2) 4_557 4_557
O1 Cs2 O6 51.8(2) 4_557 4_557
O9 Cs2 O6 94.03(15) 3_455 4_557
O2 Cs2 O6 159.6(3) 3_455 4_557
O7 Cs2 O6 41.2(2) . 4_557
O3 Cs2 O6 84.9(2) . 4_557
O4 Cs2 Si2 114.5(2) 3_455 4_556
O2 Cs2 Si2 23.5(2) 4_556 4_556
O4 Cs2 Si2 136.9(2) 4_557 4_556
O1 Cs2 Si2 83.67(19) 4_557 4_556
O9 Cs2 Si2 79.39(18) 3_455 4_556
O2 Cs2 Si2 63.78(18) 3_455 4_556
O7 Cs2 Si2 97.15(18) . 4_556
O3 Cs2 Si2 128.73(17) . 4_556
O6 Cs2 Si2 110.93(18) 4_557 4_556
O4 Cs2 Cs1 159.67(19) 3_455 4_557
O2 Cs2 Cs1 60.8(2) 4_556 4_557
O4 Cs2 Cs1 92.84(18) 4_557 4_557
O1 Cs2 Cs1 54.84(17) 4_557 4_557
O9 Cs2 Cs1 92.60(13) 3_455 4_557
O2 Cs2 Cs1 124.26(18) 3_455 4_557
O7 Cs2 Cs1 46.72(18) . 4_557
O3 Cs2 Cs1 108.71(16) . 4_557
O6 Cs2 Cs1 49.72(17) 4_557 4_557
Si2 Cs2 Cs1 61.89(6) 4_556 4_557
O4 Cs2 Si1 128.2(2) 3_455 .
O2 Cs2 Si1 105.2(2) 4_556 .
O4 Cs2 Si1 62.42(19) 4_557 .
O1 Cs2 Si1 75.41(19) 4_557 .
O9 Cs2 Si1 117.45(7) 3_455 .
O2 Cs2 Si1 176.54(19) 3_455 .
O7 Cs2 Si1 24.43(17) . .
O3 Cs2 Si1 62.66(17) . .
O6 Cs2 Si1 23.81(16) 4_557 .
Si2 Cs2 Si1 117.00(8) 4_556 .
Cs1 Cs2 Si1 57.41(6) 4_557 .
O1 Si1 O6 116.2(6) . 4_557
O1 Si1 O9 107.3(7) . .
O6 Si1 O9 110.8(7) 4_557 .
O1 Si1 O7 108.7(6) . .
O6 Si1 O7 105.1(6) 4_557 .
O9 Si1 O7 108.6(5) . .
O1 Si1 Cs1 138.1(4) . 4_557
O6 Si1 Cs1 57.0(4) 4_557 4_557
O9 Si1 Cs1 113.5(5) . 4_557
O7 Si1 Cs1 49.4(4) . 4_557
O1 Si1 Cs2 78.7(4) . .
O6 Si1 Cs2 69.0(4) 4_557 .
O9 Si1 Cs2 172.7(4) . .
O7 Si1 Cs2 65.1(4) . .
Cs1 Si1 Cs2 60.01(6) 4_557 .
O1 Si1 Cs2 51.4(4) . 4_547
O6 Si1 Cs2 112.3(4) 4_557 4_547
O9 Si1 Cs2 61.1(4) . 4_547
O7 Si1 Cs2 142.5(4) . 4_547
Cs1 Si1 Cs2 166.80(12) 4_557 4_547
Cs2 Si1 Cs2 126.01(10) . 4_547
O5 Si2 O8 110.0(7) 4_556 .
O5 Si2 O7 106.5(6) 4_556 .
O8 Si2 O7 107.5(6) . .
O5 Si2 O2 113.5(7) 4_556 .
O8 Si2 O2 110.0(9) . .
O7 Si2 O2 109.1(6) . .
O5 Si2 Cs2 93.4(5) 4_556 4_546
O8 Si2 Cs2 77.1(7) . 4_546
O7 Si2 Cs2 156.0(4) . 4_546
O2 Si2 Cs2 49.0(4) . 4_546
O5 Si2 Cs1 49.5(5) 4_556 1_554
O8 Si2 Cs1 126.1(3) . 1_554
O7 Si2 Cs1 125.4(4) . 1_554
O2 Si2 Cs1 64.0(5) . 1_554
Cs2 Si2 Cs1 59.10(6) 4_546 1_554
O5 Si2 Cs1 77.4(5) 4_556 4_557
O8 Si2 Cs1 91.0(8) . 4_557
O7 Si2 Cs1 41.4(4) . 4_557
O2 Si2 Cs1 149.4(4) . 4_557
Cs2 Si2 Cs1 161.56(11) 4_546 4_557
Cs1 Si2 Cs1 121.23(10) 1_554 4_557
O5 Si2 Cs2 159.6(5) 4_556 3_545
O8 Si2 Cs2 65.9(7) . 3_545
O7 Si2 Cs2 93.6(4) . 3_545
O2 Si2 Cs2 54.4(5) . 3_545
Cs2 Si2 Cs2 66.28(7) 4_546 3_545
Cs1 Si2 Cs2 115.16(11) 1_554 3_545
Cs1 Si2 Cs2 121.72(9) 4_557 3_545
Si1 O1 U1 127.5(5) . .
Si1 O1 Cs2 106.0(5) . 4_547
U1 O1 Cs2 94.1(3) . 4_547
Si1 O1 Cs1 127.7(5) . .
U1 O1 Cs1 104.4(3) . .
Cs2 O1 Cs1 72.16(19) 4_547 .
Si2 O2 U1 129.0(6) . .
Si2 O2 Cs2 107.5(5) . 4_546
U1 O2 Cs2 121.4(4) . 4_546
Si2 O2 Cs2 103.7(5) . 3_545
U1 O2 Cs2 95.0(4) . 3_545
Cs2 O2 Cs2 84.1(3) 4_546 3_545
Si2 O2 Cs1 92.1(5) . 1_554
U1 O2 Cs1 91.1(3) . 1_554
Cs2 O2 Cs1 70.8(2) 4_546 1_554
Cs2 O2 Cs1 153.6(3) 3_545 1_554
U1 O3 Cs1 134.3(5) . 2_557
U1 O3 Cs1 112.4(4) . 1_554
Cs1 O3 Cs1 104.7(3) 2_557 1_554
U1 O3 Cs2 122.2(5) . .
Cs1 O3 Cs2 77.2(2) 2_557 .
Cs1 O3 Cs2 96.4(3) 1_554 .
U1 O4 Cs1 117.4(4) . 4_547
U1 O4 Cs2 124.2(5) . 3_545
Cs1 O4 Cs2 89.2(3) 4_547 3_545
U1 O4 Cs2 109.3(4) . 4_547
Cs1 O4 Cs2 114.7(3) 4_547 4_547
Cs2 O4 Cs2 100.1(3) 3_545 4_547
Si2 O5 U1 148.6(7) 4_546 .
Si2 O5 Cs1 108.2(7) 4_546 4_547
U1 O5 Cs1 99.8(4) . 4_547
Si1 O6 U1 143.8(7) 4_547 .
Si1 O6 Cs1 98.1(4) 4_547 .
U1 O6 Cs1 110.2(4) . .
Si1 O6 Cs2 87.2(5) 4_547 4_547
U1 O6 Cs2 83.3(3) . 4_547
Cs1 O6 Cs2 67.8(2) . 4_547
Si2 O7 Si1 136.3(7) . .
Si2 O7 Cs1 117.5(5) . 4_557
Si1 O7 Cs1 105.8(5) . 4_557
Si2 O7 Cs2 107.8(5) . .
Si1 O7 Cs2 90.5(4) . .
Cs1 O7 Cs2 71.5(2) 4_557 .
Si2 O8 Si2 168.6(16) . 2_656
Si1 O9 Si1 135.5(11) . 2_657
Si1 O9 Cs2 118.6(4) . 3_545
Si1 O9 Cs2 94.9(4) 2_657 3_545
Si1 O9 Cs2 94.9(4) . 4_547
Si1 O9 Cs2 118.6(4) 2_657 4_547
Cs2 O9 Cs2 83.7(4) 3_545 4_547

loop_
_geom_bond_atom_site_label_1
_geom_bond_atom_site_label_2
_geom_bond_distance
_geom_bond_site_symmetry_2
U1 O3 1.812(10) .
U1 O4 1.849(9) .
U1 O6 2.203(10) .
U1 O5 2.214(12) .
U1 O2 2.253(10) .
U1 O1 2.258(10) .
U1 Cs2 4.0884(12) 4_547
U1 Cs1 4.1807(13) 4_547
U1 Cs1 4.2683(12) 1_554
U1 Cs2 4.3442(13) 3_545
U1 Cs1 4.4623(12) .
U1 Cs1 4.4865(13) 2_557
Cs1 O7 2.975(11) 4_547
Cs1 O4 2.994(10) 4_557
Cs1 O3 3.030(10) 2_557
Cs1 O5 3.189(13) 4_557
Cs1 O6 3.192(11) .
Cs1 O3 3.236(10) 1_556
Cs1 O1 3.328(9) .
Cs1 O2 3.582(12) 1_556
Cs1 Si1 3.769(4) 4_547
Cs1 Cs2 3.8748(14) 4_547
Cs1 Si2 3.983(4) 1_556
Cs1 Si2 3.988(4) 4_547
Cs2 O4 3.027(10) 3_455
Cs2 O2 3.064(10) 4_556
Cs2 O4 3.086(10) 4_557
Cs2 O1 3.251(10) 4_557
Cs2 O9 3.515(12) 3_455
Cs2 O2 3.522(12) 3_455
Cs2 O7 3.601(12) .
Cs2 O3 3.695(13) .
Cs2 O6 3.711(12) 4_557
Cs2 Si2 3.871(4) 4_556
Cs2 Cs1 3.8747(14) 4_557
Cs2 Si1 3.971(4) .
Si1 O1 1.604(11) .
Si1 O6 1.605(11) 4_557
Si1 O9 1.634(7) .
Si1 O7 1.642(11) .
Si1 Cs1 3.769(4) 4_557
Si1 Cs2 4.001(4) 4_547
Si2 O5 1.591(12) 4_556
Si2 O8 1.603(4) .
Si2 O7 1.616(11) .
Si2 O2 1.616(12) .
Si2 Cs2 3.871(4) 4_546
Si2 Cs1 3.983(4) 1_554
Si2 Cs1 3.988(4) 4_557
Si2 Cs2 4.209(4) 3_545
O1 Cs2 3.251(10) 4_547
O2 Cs2 3.064(10) 4_546
O2 Cs2 3.522(12) 3_545
O2 Cs1 3.582(12) 1_554
O3 Cs1 3.030(10) 2_557
O3 Cs1 3.236(10) 1_554
O4 Cs1 2.993(10) 4_547
O4 Cs2 3.027(10) 3_545
O4 Cs2 3.086(10) 4_547
O5 Si2 1.591(12) 4_546
O5 Cs1 3.189(13) 4_547
O6 Si1 1.605(11) 4_547
O6 Cs2 3.711(12) 4_547
O7 Cs1 2.975(11) 4_557
O8 Si2 1.603(4) 2_656
O9 Si1 1.634(7) 2_657
O9 Cs2 3.515(12) 3_545
O9 Cs2 3.515(12) 4_547
